data_7160640
loop_
_publ_author_name
'Zhang, Hui'
'Tian, Lifang'
'Li, Qinying'
'Zheng, Hanwen'
'Dai, Yuting'
'Li, Jiawei'
'Liu, Guanglu'
'Zhu, Li-Li'
'Wang, Yahui'

_publ_section_title
;
 N<sup>2</sup>-site-selective cross-couplings of tetrazoles with indoles.
;
_journal_issue 31
_journal_name_full 'Organic &amp; biomolecular chemistry'
_journal_page_first 7270
_journal_page_last 7274
_journal_paper_doi 10.1039/d5ob00914f
_journal_volume 23
_journal_year 2025
_chemical_formula_moiety 'C22 H17 N5'
_chemical_formula_sum 'C22 H17 N5'
_chemical_formula_weight 351.40
_space_group_crystal_system triclinic
_space_group_IT_number 1
_space_group_name_Hall 'P 1'
_space_group_name_H-M_alt 'P 1'
_atom_sites_solution_hydrogens geom
_atom_sites_solution_primary dual
_audit_creation_date 2024-11-17
_audit_creation_method
;
Olex2 1.5
(compiled 2023.03.06 svn.rbb2c1857 for OlexSys, GUI svn.r6748)
;
_audit_update_record
;
2025-05-18 deposited with the CCDC.	2025-07-15 downloaded from the CCDC.
;
_cell_angle_alpha 105.551(4)
_cell_angle_beta 94.197(4)
_cell_angle_gamma 100.884(4)
_cell_formula_units_Z 1
_cell_length_a 5.5230(2)
_cell_length_b 9.1066(4)
_cell_length_c 9.1781(4)
_cell_measurement_reflns_used 7512
_cell_measurement_temperature 100.01(10)
_cell_measurement_theta_max 75.4380
_cell_measurement_theta_min 4.9670
_cell_volume 432.96(3)
_computing_cell_refinement 'CrysAlisPro 1.171.40.67a (Rigaku OD, 2019)'
_computing_data_collection 'CrysAlisPro 1.171.40.67a (Rigaku OD, 2019)'
_computing_data_reduction 'CrysAlisPro 1.171.40.67a (Rigaku OD, 2019)'
_computing_molecular_graphics 'Olex2 1.5 (Dolomanov et al., 2009)'
_computing_publication_material 'Olex2 1.5 (Dolomanov et al., 2009)'
_computing_structure_refinement 'SHELXL 2014/1 (Sheldrick, 2015)'
_computing_structure_solution 'SHELXT 2014/4 (Sheldrick, 2014)'
_diffrn_ambient_environment N~2~
_diffrn_ambient_temperature 100.01(10)
_diffrn_detector 'Hybrid Pixel Array Detector'
_diffrn_detector_area_resol_mean 10.0000
_diffrn_detector_type HyPix
_diffrn_measured_fraction_theta_full 0.963
_diffrn_measured_fraction_theta_max 0.986
_diffrn_measurement_details
;
List of Runs (angles in degrees, time in seconds):

  # Type    Start    End  Width  t~exp~   \w     \q     \k     \f   Frames
#--------------------------------------------------------------------------
  1  \w     50.00  77.00   0.50    0.05    --  104.59 -77.00  30.00   54
  2  \w     44.00  71.00   0.50    0.05    --  104.59 -77.00   0.00   54
  3  \w     75.00 102.00   0.50    0.05    --  104.59 -77.00   0.00   54
  4  \w     32.00  57.00   0.50    0.05    --  104.59 -61.00-180.00   50
  5  \w     35.00  64.00   0.50    0.05    --  104.59 -61.00-150.00   58
  6  \w     38.00  67.00   0.50    0.05    --  104.59 -61.00 -60.00   58
  7  \w    -31.00  -6.00   0.50    0.05    --   44.14 -19.00 -30.00   50
  8  \w     33.00  68.00   0.50    0.05    --  104.59 -61.00 150.00   70
  9  \w     38.00  63.00   0.50    0.05    --  104.59 -61.00 120.00   50
 10  \w     59.00  86.00   0.50    0.05    --   44.14-139.00 -22.00   54
 11  \w     63.00 105.00   0.50    0.05    --  104.59-125.00-120.00   84
 12  \w     77.00 102.00   0.50    0.05    --  104.59-139.00 -22.00   50
 13  \w     41.00 104.00   0.50    0.05    --  104.59 -95.00 -90.00  126
 14  \w     37.00 110.00   0.50    0.05    --  104.59-125.00  30.00  146
 15  \w     30.00  68.00   0.50    0.05    --   44.14-131.00 152.00   76
 16  \w     65.00 111.00   0.50    0.05    --  104.59-131.00 152.00   92
 17  \w     77.00 102.00   0.50    0.05    --  104.59 -95.00 120.00   50
 18  \w     70.00 112.00   0.50    0.05    --   44.14  77.00  60.00   84
 19  \w     70.00 114.00   0.50    0.05    --   44.14 139.00  37.00   88
 20  \w    105.00 132.00   0.50    0.05    --  104.59 131.00-137.00   54
 21  \w     79.00 121.00   0.50    0.05    --  104.59 139.00  37.00   84
 22  \w     23.00  67.00   0.50    0.05    --   44.14  77.00  60.00   88
 23  \w    -27.00  25.00   0.50    0.05    --  -44.14  19.00  60.00  104
 24  \w    -53.00 -24.00   0.50    0.05    --  -97.00  45.00  90.00   58
 25  \w    -90.00 -65.00   0.50    0.05    --  -44.14 139.00  37.00   50
 26  \w   -122.00 -40.00   0.50    0.05    --  -97.00 139.00  37.00  164
 27  \w    -91.00 -28.00   0.50    0.05    --  -44.14 131.00-137.00  126
 28  \w    -89.00 -63.00   0.50    0.05    --  -97.00 131.00-137.00   52
 29  \w    -49.00 -24.00   0.50    0.05    --  -97.00  45.00-180.00   50
 30  \w   -144.00 -79.00   0.50    0.05    --  -97.00 -15.00-120.00  130
 31  \w   -168.00-129.00   0.50    0.05    --  -97.00 -45.00-150.00   78
 32  \w   -116.00 -86.00   0.50    0.05    --  -97.00 -45.00-150.00   60
 33  \w   -116.00 -87.00   0.50    0.05    --  -44.14 -77.00 -60.00   58
 34  \w    -80.00 -46.00   0.50    0.05    --  -44.14 -77.00 -60.00   68
 35  \w   -136.00 -96.00   0.50    0.05    --  -97.00 -15.00   0.00   80
 36  \w   -168.00-138.00   0.50    0.05    --  -97.00 -15.00   0.00   60
 37  \w   -166.00-141.00   0.50    0.05    --  -97.00 -95.00 -90.00   50
 38  \w   -154.00-118.00   0.50    0.05    --  -97.00 -95.00-180.00   72
 39  \w   -131.00-100.00   0.50    0.05    --  -97.00 -95.00 -90.00   62
 40  \w   -146.00-121.00   0.50    0.05    --  -97.00-139.00 -22.00   50
 41  \w   -166.00 -88.00   0.50    0.05    --  -97.00 -95.00   0.00  156
 42  \w   -147.00-122.00   0.50    0.05    --  -97.00-131.00 152.00   50
 43  \w    -55.00 -30.00   0.50    0.05    --  -46.52 139.00  37.00   50
 44  \w    150.00 175.00   0.50    0.05    --  104.59 125.00 120.00   50
 45  \w     80.00 106.00   0.50    0.05    --  104.59 125.00 120.00   52
 46  \w    -86.00 -61.00   0.50    0.05    --  -46.52 131.00-137.00   50
 47  \w     61.00  87.00   0.50    0.05    --  104.59 -95.00-180.00   52
 48  \w     33.00  65.00   0.50    0.05    --   46.52  38.00 -90.00   64
 49  \w    -54.00 -28.00   0.50    0.05    --  -46.52 -63.00-103.20   52
 50  \w     37.00  64.00   0.50    0.05    --   46.52  38.00 120.00   54
 51  \w     25.00  56.00   0.50    0.05    --   46.52  77.00  90.00   62
 52  \w     61.00  87.00   0.50    0.05    --   46.52  77.00 -30.00   52
 53  \w     23.00  49.00   0.50    0.05    --   46.52  77.00-150.00   52
 54  \w     24.00  67.00   0.50    0.05    --   46.52  77.00   0.00   86
 55  \w     35.00  61.00   0.50    0.05    --   46.52  38.00 -60.00   52
 56  \w     74.00 100.00   0.50    0.05    --   46.52  38.00 -60.00   52
 57  \w     30.00  56.00   0.50    0.05    --   46.52  57.00   0.00   52
 58  \w     79.00 105.00   0.50    0.05    --   46.52  57.00   0.00   52
 59  \w     71.00 106.00   0.50    0.05    --   46.52  77.00 150.00   70
 60  \w     32.00  61.00   0.50    0.05    --   46.52  38.00-180.00   58
 61  \w     24.00  64.00   0.50    0.05    --   46.52  77.00 -90.00   80
 62  \w     24.00  50.00   0.50    0.05    --   46.52  77.00 -30.00   52
 63  \w     23.00  62.00   0.50    0.05    --   46.52  77.00 150.00   78
 64  \w     62.00  88.00   0.50    0.05    --   46.52  77.00  90.00   52
 65  \w   -168.00-123.00   0.50    0.05    --  -97.00 -77.00 120.00   90
 66  \w    -98.00 -73.00   0.50    0.05    --  -97.00 -77.00 -30.00   50
 67  \w   -135.00-109.00   0.50    0.05    --  -97.00 -77.00 -30.00   52
 68  \w   -165.00-129.00   0.50    0.05    --  -97.00 -50.00   5.09   72
 69  \w   -100.00 -74.00   0.50    0.05    --  -97.00 -75.00-129.51   52
 70  \w   -123.00 -83.00   0.50    0.05    --  -97.00 -58.00-167.22   80
 71  \w   -111.00 -85.00   0.50    0.05    --  -97.00 -50.00   5.09   52
 72  \w   -114.00 -74.00   0.50    0.05    --  -97.00 -75.00 -69.94   80
 73  \w   -106.00 -73.00   0.50    0.05    --  -97.00 -77.00  60.00   66
 74  \w   -144.00 -76.00   0.50    0.05    --  -97.00 -75.00 165.79  136
 75  \w   -166.00-140.00   0.50    0.05    --  -97.00 -75.00-129.51   52
 76  \w   -158.00-132.00   0.50    0.05    --  -97.00 -75.00-106.52   52
 77  \w   -170.00-120.00   0.50    0.05    --  -97.00 -77.00  90.00  100
 78  \w    -98.00 -73.00   0.50    0.05    --  -97.00 -77.00  90.00   50
 79  \w   -108.00 -82.00   0.50    0.05    --  -97.00 -62.00 119.52   52
 80  \w   -104.00 -73.00   0.50    0.05    --  -97.00 -77.00 150.00   62
 81  \w   -157.00-121.00   0.50    0.05    --  -97.00 -77.00 150.00   72
 82  \w   -106.00 -79.00   0.50    0.05    --  -97.00 -66.00 -94.62   54
 83  \w   -157.00-132.00   0.50    0.05    --  -97.00 -58.00-167.22   50
 84  \w   -101.00 -76.00   0.50    0.05    --  -97.00 -74.00  19.73   50
 85  \w   -106.00 -81.00   0.50    0.05    --  -97.00 -57.00  22.41   50
 86  \w   -112.00 -79.00   0.50    0.05    --  -97.00 -61.00  56.79   66
 87  \w   -104.00 -79.00   0.50    0.05    --  -97.00 -64.00 175.61   50
 88  \w   -149.00-123.00   0.50    0.05    --  -97.00 -57.00  22.41   52
 89  \w   -104.00 -79.00   0.50    0.05    --  -97.00 -61.00-180.00   50
 90  \w   -163.00-138.00   0.50    0.05    --  -97.00 -62.00 119.52   50
 91  \w   -168.00-142.00   0.50    0.05    --  -97.00 -61.00  56.79   52
 92  \w   -104.00 -79.00   0.50    0.05    --  -97.00 -61.00 -30.00   50
 93  \w   -102.00 -74.00   0.50    0.05    --  -97.00 -75.00-106.52   56
 94  \w   -100.00 -75.00   0.50    0.05    --  -97.00 -77.00   0.00   50
 95  \w   -117.00 -73.00   0.50    0.05    --  -97.00 -76.00 -51.85   88
 96  \w   -100.00 -73.00   0.50    0.05    --  -97.00 -77.00 120.00   54
 97  \w   -112.00 -81.00   0.50    0.05    --  -97.00 -61.00  90.00   62
 98  \w   -106.00 -80.00   0.50    0.05    --  -97.00 -64.00  -3.50   52
 99  \w    -98.00 -73.00   0.50    0.05    --  -97.00 -77.00 -90.00   50
100  \w   -165.00-135.00   0.50    0.05    --  -97.00 -64.00 175.61   60
101  \w    -86.00 -61.00   0.50    0.05    --  -46.52 131.00-137.00   50
102  \w   -147.00-122.00   0.50    0.05    --  -97.00-131.00 152.00   50
103  \w     -6.00  19.00   0.50    0.05    --   24.00  91.00 173.91   50
104  \w    -41.00 -15.00   0.50    0.05    --  -44.00 -91.00-149.42   52
105  \w    -84.00 -36.00   0.50    0.05    --  -46.52 -19.00 150.00   96
106  \w     30.00  56.00   0.50    0.05    --   52.00  77.00 -26.97   52
107  \w     29.00  55.00   0.50    0.05    --   52.00  76.00-121.75   52
108  \w     32.00  58.00   0.50    0.05    --   56.00  77.00  60.53   52
109  \w     33.00  59.00   0.50    0.05    --   56.00  77.00 178.55   52
110  \w     37.00  63.00   0.50    0.05    --   56.00  71.00  37.48   52
111  \w     37.00  63.00   0.50    0.05    --   60.00  75.00  76.30   52
112  \w     41.00  67.00   0.50    0.05    --   60.00  71.00-168.66   52
113  \w     37.00  62.00   0.50    0.05    --   60.00  75.00  87.95   50
114  \w    -73.00 -47.00   0.50    0.05    --  -64.00 -64.00 -44.88   52
115  \w     42.00  68.00   0.50    0.05    --   64.00  74.00 104.41   52
116  \w     42.00  68.00   0.50    0.05    --   64.00  73.00 147.42   52
117  \w    -76.00 -50.00   0.50    0.05    --  -68.00 -67.00 -11.41   52
118  \w    -73.00 -47.00   0.50    0.05    --  -68.00 -70.00 106.25   52
119  \w    -78.00 -52.00   0.50    0.05    --  -68.00 -60.00 175.80   52
120  \w     47.00  73.00   0.50    0.05    --   68.00  75.00  78.29   52
121  \w    -83.00 -57.00   0.50    0.05    --  -72.00 -56.00 -77.99   52
122  \w    -80.00 -54.00   0.50    0.05    --  -72.00 -65.00 135.81   52
123  \w    -79.00 -53.00   0.50    0.05    --  -72.00 -68.00 119.13   52
124  \w    -78.00 -53.00   0.50    0.05    --  -72.00 -64.00 -26.06   50
125  \w    -85.00 -59.00   0.50    0.05    --  -76.00 -60.00 168.96   52
126  \w    -87.00 -61.00   0.50    0.05    --  -76.00 -56.00-162.92   52
127  \w    -81.00 -55.00   0.50    0.05    --  -76.00 -71.00  19.47   52
128  \w    -79.00 -54.00   0.50    0.05    --  -76.00 -73.00  35.55   50
129  \w    -86.00 -61.00   0.50    0.05    --  -80.00 -64.00  -4.22   50
130  \w    -83.00 -57.00   0.50    0.05    --  -80.00 -74.00-108.82   52
131  \w    -93.00 -67.00   0.50    0.05    --  -80.00 -59.00 -30.64   52
132  \w    -83.00 -57.00   0.50    0.05    --  -80.00 -75.00 -79.23   52
133  \w    -87.00 -62.00   0.50    0.05    --  -80.00 -61.00 157.96   50
134  \w    -91.00 -65.00   0.50    0.05    --  -84.00 -67.00 -97.00   52
135  \w    -91.00 -65.00   0.50    0.05    --  -84.00 -65.00 135.78   52
136  \w    -92.00 -67.00   0.50    0.05    --  -84.00 -63.00 149.60   50
137  \w    -89.00 -63.00   0.50    0.05    --  -84.00 -74.00 130.57   52
138  \w    -90.00 -64.00   0.50    0.05    --  -84.00 -73.00  30.05   52
139  \w    -88.00 -63.00   0.50    0.05    --  -84.00 -71.00  17.18   50
140  \w    -91.00 -66.00   0.50    0.05    --  -88.00 -73.00-129.75   50
141  \w    -91.00 -66.00   0.50    0.05    --  -88.00 -73.00 -76.36   50
142  \w    -92.00 -67.00   0.50    0.05    --  -88.00 -72.00-111.09   50
143  \w   -101.00 -76.00   0.50    0.05    --  -92.00 -57.00  73.04   50
144  \w    -54.00 -29.00   0.50    0.05    --  -97.00  45.00 -90.00   50
145  \w     88.00 114.00   0.50    0.05    --  104.59  77.00-180.00   52
;
_diffrn_measurement_device 'four-circle diffractometer'
_diffrn_measurement_device_type 'ROD, Synergy Custom system, HyPix'
_diffrn_measurement_method '\w scans'
_diffrn_orient_matrix_type 'CrysAlisPro convention (1999,Acta A55,543-557)'
_diffrn_orient_matrix_UB_11 0.0442987000
_diffrn_orient_matrix_UB_12 0.0742399000
_diffrn_orient_matrix_UB_13 0.1741792000
_diffrn_orient_matrix_UB_21 -0.1071862000
_diffrn_orient_matrix_UB_22 -0.1599936000
_diffrn_orient_matrix_UB_23 0.0228320000
_diffrn_orient_matrix_UB_31 0.2619880000
_diffrn_orient_matrix_UB_32 -0.0353326000
_diffrn_orient_matrix_UB_33 0.0050411000
_diffrn_radiation_monochromator mirror
_diffrn_radiation_probe x-ray
_diffrn_radiation_type 'Cu K\a'
_diffrn_radiation_wavelength 1.54184
_diffrn_reflns_av_R_equivalents 0.0260
_diffrn_reflns_av_unetI/netI 0.0137
_diffrn_reflns_Laue_measured_fraction_full 0.963
_diffrn_reflns_Laue_measured_fraction_max 0.986
_diffrn_reflns_limit_h_max 6
_diffrn_reflns_limit_h_min -6
_diffrn_reflns_limit_k_max 10
_diffrn_reflns_limit_k_min -10
_diffrn_reflns_limit_l_max 10
_diffrn_reflns_limit_l_min -10
_diffrn_reflns_number 8895
_diffrn_reflns_point_group_measured_fraction_full 0.873
_diffrn_reflns_point_group_measured_fraction_max 0.894
_diffrn_reflns_theta_full 67.684
_diffrn_reflns_theta_max 66.600
_diffrn_reflns_theta_min 5.045
_diffrn_source 'Rotating-anode X-ray tube'
_diffrn_source_type 'Rigaku (Cu) X-ray Source'
_exptl_absorpt_coefficient_mu 0.659
_exptl_absorpt_correction_T_max 1.00000
_exptl_absorpt_correction_T_min 0.51070
_exptl_absorpt_correction_type multi-scan
_exptl_absorpt_process_details
;
CrysAlisPro 1.171.40.67a (Rigaku Oxford Diffraction, 2019)
Empirical absorption correction using spherical harmonics,
 implemented in SCALE3 ABSPACK scaling algorithm.
;
_exptl_crystal_colour colourless
_exptl_crystal_colour_primary colourless
_exptl_crystal_density_diffrn 1.348
_exptl_crystal_description block
_exptl_crystal_F_000 184
_exptl_crystal_size_max 0.18
_exptl_crystal_size_mid 0.16
_exptl_crystal_size_min 0.16
_refine_diff_density_max 0.132
_refine_diff_density_min -0.189
_refine_diff_density_rms 0.040
_refine_ls_abs_structure_details
;
 Flack x determined using 1209 quotients [(I+)-(I-)]/[(I+)+(I-)]
 (Parsons, Flack and Wagner, Acta Cryst. B69 (2013) 249-259).
;
_refine_ls_abs_structure_Flack 0.73(19)
_refine_ls_extinction_method none
_refine_ls_goodness_of_fit_ref 1.065
_refine_ls_hydrogen_treatment constr
_refine_ls_matrix_type full
_refine_ls_number_parameters 244
_refine_ls_number_reflns 2749
_refine_ls_number_restraints 3
_refine_ls_restrained_S_all 1.064
_refine_ls_R_factor_all 0.0294
_refine_ls_R_factor_gt 0.0291
_refine_ls_shift/su_max 0.000
_refine_ls_shift/su_mean 0.000
_refine_ls_structure_factor_coef Fsqd
_refine_ls_weighting_details 'w=1/[\s^2^(Fo^2^)+(0.0516P)^2^+0.0632P] where P=(Fo^2^+2Fc^2^)/3'
_refine_ls_weighting_scheme calc
_refine_ls_wR_factor_gt 0.0750
_refine_ls_wR_factor_ref 0.0753
_reflns_Friedel_coverage 0.815
_reflns_Friedel_fraction_full 0.784
_reflns_Friedel_fraction_max 0.803
_reflns_number_gt 2719
_reflns_number_total 2749
_reflns_threshold_expression 'I > 2\s(I)'
_cod_data_source_file d5ob00914f2.cif
_cod_data_source_block 95a
_cod_depositor_comments 'Adding full bibliography for 7160640.cif.'
_cod_database_code 7160640
_shelxl_version_number 2014-1
_shelx_space_group_comment
;
The symmetry employed for this shelxl refinement is uniquely defined
by the following loop, which should always be used as a source of
symmetry information in preference to the above space-group names.
They are only intended as comments.
;
_shelx_estimated_absorpt_t_max 0.902
_shelx_estimated_absorpt_t_min 0.891
_olex2_refinement_description
;
1. Fixed Uiso
 At 1.2 times of:
  All C(H) groups, All C(H,H) groups
2.a Secondary CH2 refined with riding coordinates:
 C00D(H00B,H00C)
2.b Aromatic/amide H refined with riding coordinates:
 C009(H009), C00A(H00A), C00E(H00E), C00G(H00G), C00H(H00H), C00I(H00I),
 C00J(H00J), C00K(H00K), C00L(H00L), C00M(H00M), C00N(H00N), C00O(H00O),
 C00P(H00P), C00Q(H00Q), C00R(H00R)
;
_olex2_submission_special_instructions 'No special instructions were received'
_oxdiff_exptl_absorpt_empirical_details
;
Empirical correction (ABSPACK) includes:
- Absorption correction using spherical harmonics
- Frame scaling
;
_oxdiff_exptl_absorpt_empirical_full_max 5.354
_oxdiff_exptl_absorpt_empirical_full_min 0.510

loop_
_space_group_symop_operation_xyz
'x, y, z'

loop_
_atom_site_label
_atom_site_type_symbol
_atom_site_fract_x
_atom_site_fract_y
_atom_site_fract_z
_atom_site_U_iso_or_equiv
_atom_site_adp_type
_atom_site_occupancy
_atom_site_site_symmetry_order
_atom_site_calc_flag
_atom_site_refinement_flags_posn
_atom_site_refinement_flags_adp
_atom_site_refinement_flags_occupancy
_atom_site_disorder_assembly
_atom_site_disorder_group
N001 N 0.4186(3) 0.3063(2) 0.35746(19) 0.0223(4) Uani 1 1 d . . . . .
N002 N 0.4118(3) 0.1614(2) 0.2703(2) 0.0261(4) Uani 1 1 d . . . . .
N003 N 0.5833(3) 0.3525(2) 0.48325(19) 0.0227(4) Uani 1 1 d . . . . .
N004 N 0.5783(3) 0.1104(2) 0.3418(2) 0.0257(4) Uani 1 1 d . . . . .
N005 N 0.3253(3) 0.5548(2) 0.34476(18) 0.0212(4) Uani 1 1 d . . . . .
C006 C 0.6827(4) 0.2274(2) 0.4698(2) 0.0223(5) Uani 1 1 d . . . . .
C007 C 0.1391(4) 0.5997(2) 0.2695(2) 0.0214(5) Uani 1 1 d . . . . .
C008 C -0.0441(4) 0.4652(2) 0.1919(2) 0.0222(5) Uani 1 1 d . . . . .
C009 C 0.2586(4) 0.6737(2) 0.6598(2) 0.0242(5) Uani 1 1 d . . . . .
H009 H 0.1368 0.5944 0.5935 0.029 Uiso 1 1 calc R U . . .
C00A C 0.0363(4) 0.3351(3) 0.2212(2) 0.0243(5) Uani 1 1 d . . . . .
H00A H -0.0459 0.2307 0.1851 0.029 Uiso 1 1 calc R U . . .
C00B C 0.2582(4) 0.3944(2) 0.3130(2) 0.0217(4) Uani 1 1 d . . . . .
C00C C 0.8824(4) 0.2173(2) 0.5777(2) 0.0221(5) Uani 1 1 d . . . . .
C00D C 0.5359(4) 0.6636(2) 0.4474(2) 0.0226(4) Uani 1 1 d . . . . .
H00B H 0.5892 0.7503 0.4063 0.027 Uiso 1 1 calc R U . . .
H00C H 0.6727 0.6111 0.4504 0.027 Uiso 1 1 calc R U . . .
C00E C 1.0192(4) 0.1022(2) 0.5325(3) 0.0246(5) Uani 1 1 d . . . . .
H00E H 0.9832 0.0334 0.4346 0.029 Uiso 1 1 calc R U . . .
C00F C 0.4806(4) 0.7275(2) 0.6095(2) 0.0213(4) Uani 1 1 d . . . . .
C00G C -0.2511(4) 0.4809(3) 0.1028(3) 0.0275(5) Uani 1 1 d . . . . .
H00G H -0.3761 0.3942 0.0527 0.033 Uiso 1 1 calc R U . . .
C00H C 0.6603(4) 0.8451(3) 0.7109(2) 0.0261(5) Uani 1 1 d . . . . .
H00H H 0.8102 0.8811 0.6788 0.031 Uiso 1 1 calc R U . . .
C00I C 1.2077(4) 0.0906(3) 0.6333(3) 0.0266(5) Uani 1 1 d . . . . .
H00I H 1.2972 0.0131 0.6035 0.032 Uiso 1 1 calc R U . . .
C00J C -0.2654(4) 0.6265(3) 0.0913(2) 0.0289(5) Uani 1 1 d . . . . .
H00J H -0.4000 0.6376 0.0312 0.035 Uiso 1 1 calc R U . . .
C00K C 0.6188(5) 0.9094(3) 0.8596(3) 0.0319(5) Uani 1 1 d . . . . .
H00K H 0.7408 0.9882 0.9262 0.038 Uiso 1 1 calc R U . . .
C00L C 0.2181(4) 0.7386(3) 0.8097(3) 0.0299(5) Uani 1 1 d . . . . .
H00L H 0.0695 0.7017 0.8427 0.036 Uiso 1 1 calc R U . . .
C00M C 0.1233(4) 0.7482(3) 0.2593(2) 0.0249(5) Uani 1 1 d . . . . .
H00M H 0.2445 0.8363 0.3113 0.030 Uiso 1 1 calc R U . . .
C00N C 1.2643(4) 0.1942(3) 0.7791(3) 0.0287(5) Uani 1 1 d . . . . .
H00N H 1.3912 0.1860 0.8469 0.034 Uiso 1 1 calc R U . . .
C00O C 1.1314(4) 0.3101(3) 0.8236(3) 0.0302(5) Uani 1 1 d . . . . .
H00O H 1.1711 0.3804 0.9207 0.036 Uiso 1 1 calc R U . . .
C00P C 0.3963(5) 0.8567(3) 0.9092(3) 0.0310(5) Uani 1 1 d . . . . .
H00P H 0.3676 0.9006 1.0085 0.037 Uiso 1 1 calc R U . . .
C00Q C -0.0803(4) 0.7584(3) 0.1685(2) 0.0279(5) Uani 1 1 d . . . . .
H00Q H -0.0949 0.8554 0.1584 0.033 Uiso 1 1 calc R U . . .
C00R C 0.9404(4) 0.3213(3) 0.7242(2) 0.0261(5) Uani 1 1 d . . . . .
H00R H 0.8503 0.3982 0.7549 0.031 Uiso 1 1 calc R U . . .

loop_
_atom_site_aniso_label
_atom_site_aniso_U_11
_atom_site_aniso_U_22
_atom_site_aniso_U_33
_atom_site_aniso_U_23
_atom_site_aniso_U_13
_atom_site_aniso_U_12
N001 0.0242(10) 0.0210(9) 0.0212(9) 0.0049(7) 0.0047(7) 0.0051(7)
N002 0.0278(11) 0.0198(9) 0.0285(10) 0.0038(7) 0.0038(8) 0.0044(7)
N003 0.0235(10) 0.0220(9) 0.0226(9) 0.0059(7) 0.0051(7) 0.0044(7)
N004 0.0263(10) 0.0229(9) 0.0270(9) 0.0055(7) 0.0043(8) 0.0057(7)
N005 0.0200(9) 0.0221(9) 0.0218(9) 0.0058(7) 0.0059(7) 0.0044(7)
C006 0.0227(12) 0.0209(10) 0.0243(10) 0.0077(8) 0.0097(9) 0.0034(9)
C007 0.0206(11) 0.0256(11) 0.0189(10) 0.0059(8) 0.0069(8) 0.0061(8)
C008 0.0222(11) 0.0254(11) 0.0187(10) 0.0047(8) 0.0077(8) 0.0047(8)
C009 0.0244(12) 0.0217(10) 0.0251(11) 0.0047(8) 0.0046(9) 0.0035(8)
C00A 0.0250(12) 0.0221(10) 0.0229(10) 0.0037(8) 0.0046(9) 0.0018(9)
C00B 0.0244(12) 0.0195(10) 0.0216(10) 0.0058(8) 0.0063(8) 0.0046(8)
C00C 0.0212(11) 0.0207(10) 0.0252(10) 0.0091(8) 0.0066(9) 0.0016(8)
C00D 0.0195(11) 0.0204(10) 0.0263(11) 0.0052(8) 0.0052(8) 0.0020(8)
C00E 0.0253(12) 0.0202(11) 0.0267(10) 0.0050(8) 0.0063(9) 0.0030(9)
C00F 0.0225(11) 0.0187(9) 0.0245(10) 0.0080(8) 0.0026(8) 0.0068(8)
C00G 0.0252(12) 0.0325(12) 0.0226(10) 0.0041(9) 0.0040(9) 0.0057(9)
C00H 0.0244(11) 0.0260(11) 0.0269(11) 0.0096(9) 0.0002(9) 0.0010(9)
C00I 0.0230(11) 0.0242(11) 0.0344(12) 0.0101(9) 0.0078(9) 0.0056(8)
C00J 0.0288(13) 0.0386(13) 0.0215(10) 0.0082(9) 0.0060(9) 0.0122(10)
C00K 0.0381(14) 0.0265(12) 0.0274(11) 0.0057(9) -0.0032(9) 0.0036(10)
C00L 0.0307(13) 0.0328(12) 0.0313(12) 0.0129(10) 0.0121(10) 0.0110(10)
C00M 0.0277(12) 0.0246(11) 0.0230(10) 0.0060(8) 0.0092(9) 0.0065(9)
C00N 0.0255(12) 0.0298(12) 0.0312(12) 0.0112(9) 0.0027(9) 0.0039(9)
C00O 0.0318(13) 0.0326(12) 0.0236(11) 0.0046(9) 0.0038(9) 0.0056(10)
C00P 0.0453(16) 0.0294(12) 0.0211(10) 0.0073(9) 0.0070(10) 0.0138(10)
C00Q 0.0345(13) 0.0292(11) 0.0256(11) 0.0112(9) 0.0097(9) 0.0139(10)
C00R 0.0264(12) 0.0260(11) 0.0263(11) 0.0062(9) 0.0075(9) 0.0072(9)

loop_
_atom_type_symbol
_atom_type_description
_atom_type_scat_dispersion_real
_atom_type_scat_dispersion_imag
_atom_type_scat_source
C C 0.0181 0.0091 'International Tables Vol C Tables 4.2.6.8 and 6.1.1.4'
H H 0.0000 0.0000 'International Tables Vol C Tables 4.2.6.8 and 6.1.1.4'
N N 0.0311 0.0180 'International Tables Vol C Tables 4.2.6.8 and 6.1.1.4'

loop_
_geom_angle_atom_site_label_1
_geom_angle_atom_site_label_2
_geom_angle_atom_site_label_3
_geom_angle
_geom_angle_site_symmetry_1
_geom_angle_site_symmetry_3
_geom_angle_publ_flag
N002 N001 C00B 119.86(17) . . ?
N003 N001 N002 114.07(18) . . ?
N003 N001 C00B 126.06(17) . . ?
N004 N002 N001 105.39(17) . . ?
N001 N003 C006 101.59(17) . . ?
N002 N004 C006 107.06(17) . . ?
C007 N005 C00D 124.09(17) . . ?
C00B N005 C007 106.74(17) . . ?
C00B N005 C00D 128.95(18) . . ?
N003 C006 N004 111.88(19) . . ?
N003 C006 C00C 124.48(19) . . ?
N004 C006 C00C 123.62(19) . . ?
N005 C007 C008 108.52(17) . . ?
N005 C007 C00M 129.40(19) . . ?
C00M C007 C008 122.0(2) . . ?
C007 C008 C00A 107.12(19) . . ?
C00G C008 C007 119.1(2) . . ?
C00G C008 C00A 133.8(2) . . ?
C00F C009 H009 119.9 . . ?
C00F C009 C00L 120.1(2) . . ?
C00L C009 H009 119.9 . . ?
C008 C00A H00A 127.0 . . ?
C00B C00A C008 106.05(19) . . ?
C00B C00A H00A 127.0 . . ?
N005 C00B N001 122.33(18) . . ?
C00A C00B N001 125.71(19) . . ?
C00A C00B N005 111.56(19) . . ?
C00E C00C C006 119.28(19) . . ?
C00R C00C C006 121.2(2) . . ?
C00R C00C C00E 119.5(2) . . ?
N005 C00D H00B 108.7 . . ?
N005 C00D H00C 108.7 . . ?
N005 C00D C00F 114.07(17) . . ?
H00B C00D H00C 107.6 . . ?
C00F C00D H00B 108.7 . . ?
C00F C00D H00C 108.7 . . ?
C00C C00E H00E 120.0 . . ?
C00I C00E C00C 120.0(2) . . ?
C00I C00E H00E 120.0 . . ?
C009 C00F C00D 122.91(18) . . ?
C00H C00F C009 118.90(19) . . ?
C00H C00F C00D 118.20(19) . . ?
C008 C00G H00G 120.5 . . ?
C00J C00G C008 118.9(2) . . ?
C00J C00G H00G 120.5 . . ?
C00F C00H H00H 119.6 . . ?
C00K C00H C00F 120.7(2) . . ?
C00K C00H H00H 119.6 . . ?
C00E C00I H00I 119.9 . . ?
C00E C00I C00N 120.2(2) . . ?
C00N C00I H00I 119.9 . . ?
C00G C00J H00J 119.5 . . ?
C00G C00J C00Q 121.0(2) . . ?
C00Q C00J H00J 119.5 . . ?
C00H C00K H00K 119.8 . . ?
C00H C00K C00P 120.3(2) . . ?
C00P C00K H00K 119.8 . . ?
C009 C00L H00L 119.7 . . ?
C00P C00L C009 120.7(2) . . ?
C00P C00L H00L 119.7 . . ?
C007 C00M H00M 121.4 . . ?
C00Q C00M C007 117.1(2) . . ?
C00Q C00M H00M 121.4 . . ?
C00I C00N H00N 120.0 . . ?
C00O C00N C00I 119.9(2) . . ?
C00O C00N H00N 120.0 . . ?
C00N C00O H00O 119.9 . . ?
C00R C00O C00N 120.2(2) . . ?
C00R C00O H00O 119.9 . . ?
C00K C00P H00P 120.4 . . ?
C00L C00P C00K 119.2(2) . . ?
C00L C00P H00P 120.4 . . ?
C00J C00Q H00Q 119.1 . . ?
C00M C00Q C00J 121.8(2) . . ?
C00M C00Q H00Q 119.1 . . ?
C00C C00R H00R 120.0 . . ?
C00O C00R C00C 120.1(2) . . ?
C00O C00R H00R 120.0 . . ?

loop_
_geom_bond_atom_site_label_1
_geom_bond_atom_site_label_2
_geom_bond_distance
_geom_bond_site_symmetry_2
_geom_bond_publ_flag
N001 N002 1.339(3) . ?
N001 N003 1.334(2) . ?
N001 C00B 1.409(3) . ?
N002 N004 1.315(3) . ?
N003 C006 1.336(3) . ?
N004 C006 1.359(3) . ?
N005 C007 1.381(3) . ?
N005 C00B 1.381(3) . ?
N005 C00D 1.458(3) . ?
C006 C00C 1.460(3) . ?
C007 C008 1.411(3) . ?
C007 C00M 1.400(3) . ?
C008 C00A 1.423(3) . ?
C008 C00G 1.408(3) . ?
C009 H009 0.9300 . ?
C009 C00F 1.391(3) . ?
C009 C00L 1.396(3) . ?
C00A H00A 0.9300 . ?
C00A C00B 1.363(3) . ?
C00C C00E 1.398(3) . ?
C00C C00R 1.395(3) . ?
C00D H00B 0.9700 . ?
C00D H00C 0.9700 . ?
C00D C00F 1.522(3) . ?
C00E H00E 0.9300 . ?
C00E C00I 1.379(3) . ?
C00F C00H 1.388(3) . ?
C00G H00G 0.9300 . ?
C00G C00J 1.375(4) . ?
C00H H00H 0.9300 . ?
C00H C00K 1.387(3) . ?
C00I H00I 0.9300 . ?
C00I C00N 1.390(3) . ?
C00J H00J 0.9300 . ?
C00J C00Q 1.401(3) . ?
C00K H00K 0.9300 . ?
C00K C00P 1.388(4) . ?
C00L H00L 0.9300 . ?
C00L C00P 1.379(3) . ?
C00M H00M 0.9300 . ?
C00M C00Q 1.382(3) . ?
C00N H00N 0.9300 . ?
C00N C00O 1.387(4) . ?
C00O H00O 0.9300 . ?
C00O C00R 1.380(3) . ?
C00P H00P 0.9300 . ?
C00Q H00Q 0.9300 . ?
C00R H00R 0.9300 . ?

loop_
_geom_torsion_atom_site_label_1
_geom_torsion_atom_site_label_2
_geom_torsion_atom_site_label_3
_geom_torsion_atom_site_label_4
_geom_torsion
_geom_torsion_site_symmetry_1
_geom_torsion_site_symmetry_2
_geom_torsion_site_symmetry_3
_geom_torsion_site_symmetry_4
_geom_torsion_publ_flag
N001 N002 N004 C006 -0.6(2) . . . . ?
N001 N003 C006 N004 -0.8(2) . . . . ?
N001 N003 C006 C00C 178.20(18) . . . . ?
N002 N001 N003 C006 0.4(2) . . . . ?
N002 N001 C00B N005 -147.31(19) . . . . ?
N002 N001 C00B C00A 24.9(3) . . . . ?
N002 N004 C006 N003 0.9(2) . . . . ?
N002 N004 C006 C00C -178.09(19) . . . . ?
N003 N001 N002 N004 0.1(2) . . . . ?
N003 N001 C00B N005 33.2(3) . . . . ?
N003 N001 C00B C00A -154.6(2) . . . . ?
N003 C006 C00C C00E -161.9(2) . . . . ?
N003 C006 C00C C00R 17.5(3) . . . . ?
N004 C006 C00C C00E 17.0(3) . . . . ?
N004 C006 C00C C00R -163.6(2) . . . . ?
N005 C007 C008 C00A -0.3(2) . . . . ?
N005 C007 C008 C00G -178.30(18) . . . . ?
N005 C007 C00M C00Q 176.53(19) . . . . ?
N005 C00D C00F C009 7.0(3) . . . . ?
N005 C00D C00F C00H -172.83(18) . . . . ?
C006 C00C C00E C00I -179.68(19) . . . . ?
C006 C00C C00R C00O -179.49(19) . . . . ?
C007 N005 C00B N001 172.84(18) . . . . ?
C007 N005 C00B C00A -0.3(2) . . . . ?
C007 N005 C00D C00F 83.4(2) . . . . ?
C007 C008 C00A C00B 0.1(2) . . . . ?
C007 C008 C00G C00J 1.6(3) . . . . ?
C007 C00M C00Q C00J 0.8(3) . . . . ?
C008 C007 C00M C00Q -0.3(3) . . . . ?
C008 C00A C00B N001 -172.75(19) . . . . ?
C008 C00A C00B N005 0.1(2) . . . . ?
C008 C00G C00J C00Q -1.1(3) . . . . ?
C009 C00F C00H C00K -0.7(3) . . . . ?
C009 C00L C00P C00K -0.9(4) . . . . ?
C00A C008 C00G C00J -175.8(2) . . . . ?
C00B N001 N002 N004 -179.41(17) . . . . ?
C00B N001 N003 C006 179.91(19) . . . . ?
C00B N005 C007 C008 0.4(2) . . . . ?
C00B N005 C007 C00M -176.8(2) . . . . ?
C00B N005 C00D C00F -90.5(3) . . . . ?
C00C C00E C00I C00N -0.8(3) . . . . ?
C00D N005 C007 C008 -174.70(18) . . . . ?
C00D N005 C007 C00M 8.1(3) . . . . ?
C00D N005 C00B N001 -12.4(3) . . . . ?
C00D N005 C00B C00A 174.43(19) . . . . ?
C00D C00F C00H C00K 179.1(2) . . . . ?
C00E C00C C00R C00O -0.1(3) . . . . ?
C00E C00I C00N C00O -0.2(3) . . . . ?
C00F C009 C00L C00P 0.3(3) . . . . ?
C00F C00H C00K C00P 0.1(3) . . . . ?
C00G C008 C00A C00B 177.7(2) . . . . ?
C00G C00J C00Q C00M -0.1(3) . . . . ?
C00H C00K C00P C00L 0.7(3) . . . . ?
C00I C00N C00O C00R 1.0(3) . . . . ?
C00L C009 C00F C00D -179.3(2) . . . . ?
C00L C009 C00F C00H 0.5(3) . . . . ?
C00M C007 C008 C00A 177.14(19) . . . . ?
C00M C007 C008 C00G -0.9(3) . . . . ?
C00N C00O C00R C00C -0.8(3) . . . . ?
C00R C00C C00E C00I 0.9(3) . . . . ?
